data_2226843
loop_
_publ_author_name
'Strasser, Christoph E.'
'Cronje, Stephanie'
'Raubenheimer, Helgard G.'

_publ_section_title
;
 Bis(1,1,2,2-tetramethyldiphosphane-1,2-dithione-\k^2^<i>S</i>,<i>S</i>')gold(I)
 trifluoromethanesulfonate
;
_journal_issue 8
_journal_name_full 'Acta Crystallographica Section E'
_journal_page_first m1026
_journal_paper_doi 10.1107/S1600536810029326
_journal_volume 66
_journal_year 2010
_chemical_formula_iupac '[Au (C4 H12 P2 S2)2] (C F3 O3 S)'
_chemical_formula_moiety 'C8 H24 Au P4 S4, C F3 O3 S'
_chemical_formula_sum 'C9 H24 Au F3 O3 P4 S5'
_chemical_formula_weight 718.43
_chemical_melting_point 458
_chemical_name_common 'Bis(tetramethyldiphosphine disulfide)gold(I) triflate'
_chemical_name_systematic
;
Bis(1,1,2,2-tetramethyldiphosphane-1,2-dithione-\k^2^<i>S</i>,<i>S</i>')gold(I)
trifluoromethanesulfonate
;
_space_group_IT_number 14
_symmetry_cell_setting monoclinic
_symmetry_space_group_name_Hall '-P 2ybc'
_symmetry_space_group_name_H-M 'P 1 21/c 1'
_atom_sites_solution_hydrogens geom
_atom_sites_solution_primary direct
_atom_sites_solution_secondary difmap
_audit_creation_method SHELXL-97
_cell_angle_alpha 90.00
_cell_angle_beta 90.8000(10)
_cell_angle_gamma 90.00
_cell_formula_units_Z 4
_cell_length_a 13.0115(10)
_cell_length_b 12.6797(10)
_cell_length_c 14.2892(11)
_cell_measurement_reflns_used 7735
_cell_measurement_temperature 100(2)
_cell_measurement_theta_max 26.410
_cell_measurement_theta_min 2.646
_cell_volume 2357.2(3)
_computing_cell_refinement 'SAINT (Bruker, 2003)'
_computing_data_collection 'SMART (Bruker, 2002)'
_computing_data_reduction 'SAINT (Bruker, 2003)'
_computing_molecular_graphics 'X-SEED (Barbour, 2001; Atwood & Barbour, 2003)'
_computing_publication_material 'X-SEED (Barbour, 2001; Atwood & Barbour, 2003)'
_computing_structure_refinement 'SHELXL97 (Sheldrick, 2008)'
_computing_structure_solution 'SHELXS97 (Sheldrick, 2008)'
_diffrn_ambient_temperature 100(2)
_diffrn_measured_fraction_theta_full 0.991
_diffrn_measured_fraction_theta_max 0.991
_diffrn_measurement_device_type 'Bruker APEX CCD area detector'
_diffrn_measurement_method \w-scans
_diffrn_radiation_monochromator graphite
_diffrn_radiation_source 'fine-focus sealed tube'
_diffrn_radiation_type MoK\a
_diffrn_radiation_wavelength 0.71073
_diffrn_reflns_av_R_equivalents 0.0251
_diffrn_reflns_av_sigmaI/netI 0.0290
_diffrn_reflns_limit_h_max 16
_diffrn_reflns_limit_h_min -15
_diffrn_reflns_limit_k_max 15
_diffrn_reflns_limit_k_min -15
_diffrn_reflns_limit_l_max 17
_diffrn_reflns_limit_l_min -16
_diffrn_reflns_number 13530
_diffrn_reflns_theta_full 26.42
_diffrn_reflns_theta_max 26.42
_diffrn_reflns_theta_min 2.15
_diffrn_standards_number 0
_exptl_absorpt_coefficient_mu 6.986
_exptl_absorpt_correction_T_max 0.542
_exptl_absorpt_correction_T_min 0.331
_exptl_absorpt_correction_type multi-scan
_exptl_absorpt_process_details '(SADABS; Bruker, 2002)'
_exptl_crystal_colour colourless
_exptl_crystal_density_diffrn 2.024
_exptl_crystal_density_method 'not measured'
_exptl_crystal_description plate
_exptl_crystal_F_000 1392
_exptl_crystal_size_max 0.22
_exptl_crystal_size_mid 0.17
_exptl_crystal_size_min 0.10
_refine_diff_density_max 1.100
_refine_diff_density_min -0.627
_refine_ls_extinction_method none
_refine_ls_goodness_of_fit_ref 1.047
_refine_ls_hydrogen_treatment constr
_refine_ls_matrix_type full
_refine_ls_number_parameters 234
_refine_ls_number_reflns 4790
_refine_ls_number_restraints 0
_refine_ls_restrained_S_all 1.047
_refine_ls_R_factor_all 0.0229
_refine_ls_R_factor_gt 0.0210
_refine_ls_shift/su_max 0.002
_refine_ls_shift/su_mean 0.000
_refine_ls_structure_factor_coef Fsqd
_refine_ls_weighting_details 'calc w=1/[\s^2^(Fo^2^)+(0.0282P)^2^] where P=(Fo^2^+2Fc^2^)/3'
_refine_ls_weighting_scheme calc
_refine_ls_wR_factor_gt 0.0509
_refine_ls_wR_factor_ref 0.0517
_reflns_number_gt 4513
_reflns_number_total 4790
_reflns_threshold_expression I>2\s(I)
_cod_data_source_file dn2589.cif
_cod_data_source_block I
_cod_original_sg_symbol_H-M 'P 21/c'
_cod_database_code 2226843
_cod_database_fobs_code 2226843

loop_
_symmetry_equiv_pos_as_xyz
'x, y, z'
'-x, y+1/2, -z+1/2'
'-x, -y, -z'
'x, -y-1/2, z-1/2'

loop_
_atom_site_type_symbol
_atom_site_label
_atom_site_fract_x
_atom_site_fract_y
_atom_site_fract_z
_atom_site_U_iso_or_equiv
_atom_site_adp_type
_atom_site_calc_flag
_atom_site_refinement_flags
_atom_site_occupancy
_atom_site_disorder_assembly
_atom_site_disorder_group
Au Au1 0.440979(8) 0.844393(8) 0.524100(8) 0.01389(5) Uani d . 1 . .
S S1 0.52186(5) 0.92223(5) 0.65138(5) 0.01472(15) Uani d . 1 . .
S S2 0.63626(6) 0.67687(6) 0.47459(5) 0.01673(15) Uani d . 1 . .
S S3 0.35744(6) 0.82264(6) 0.38215(5) 0.01501(15) Uani d . 1 . .
S S4 0.32851(6) 0.64875(6) 0.62763(6) 0.01872(17) Uani d . 1 . .
P P1 0.64439(6) 0.82795(6) 0.67067(5) 0.01163(15) Uani d . 1 . .
P P2 0.71405(5) 0.79124(6) 0.53285(5) 0.01190(15) Uani d . 1 . .
P P3 0.29943(6) 0.67616(6) 0.39245(5) 0.01318(15) Uani d . 1 . .
P P4 0.22373(6) 0.65658(5) 0.52912(6) 0.01294(16) Uani d . 1 . .
C C11 0.7375(2) 0.8935(2) 0.7437(2) 0.0171(6) Uani d . 1 . .
H H11A 0.7055 0.9144 0.8026 0.026 Uiso calc R 1 . .
H H11B 0.7629 0.9564 0.7115 0.026 Uiso calc R 1 . .
H H11C 0.7950 0.8456 0.7571 0.026 Uiso calc R 1 . .
C C12 0.6124(2) 0.7039(2) 0.7218(2) 0.0164(6) Uani d . 1 . .
H H12A 0.6746 0.6609 0.7284 0.025 Uiso calc R 1 . .
H H12B 0.5624 0.6673 0.6814 0.025 Uiso calc R 1 . .
H H12C 0.5826 0.7155 0.7835 0.025 Uiso calc R 1 . .
C C21 0.7118(2) 0.9145(2) 0.4715(2) 0.0186(6) Uani d . 1 . .
H H21A 0.7465 0.9684 0.5095 0.028 Uiso calc R 1 . .
H H21B 0.6404 0.9357 0.4596 0.028 Uiso calc R 1 . .
H H21C 0.7472 0.9067 0.4118 0.028 Uiso calc R 1 . .
C C22 0.8470(2) 0.7616(2) 0.5572(2) 0.0186(6) Uani d . 1 . .
H H22A 0.8827 0.7493 0.4983 0.028 Uiso calc R 1 . .
H H22B 0.8516 0.6983 0.5964 0.028 Uiso calc R 1 . .
H H22C 0.8790 0.8211 0.5903 0.028 Uiso calc R 1 . .
C C31 0.3938(2) 0.5739(2) 0.3907(2) 0.0195(6) Uani d . 1 . .
H H31A 0.3598 0.5051 0.3952 0.029 Uiso calc R 1 . .
H H31B 0.4415 0.5828 0.4438 0.029 Uiso calc R 1 . .
H H31C 0.4319 0.5776 0.3321 0.029 Uiso calc R 1 . .
C C32 0.2097(3) 0.6538(2) 0.2981(2) 0.0213(7) Uani d . 1 . .
H H32A 0.2420 0.6714 0.2386 0.032 Uiso calc R 1 . .
H H32B 0.1490 0.6983 0.3066 0.032 Uiso calc R 1 . .
H H32C 0.1890 0.5795 0.2976 0.032 Uiso calc R 1 . .
C C41 0.1386(2) 0.7673(2) 0.5343(2) 0.0198(6) Uani d . 1 . .
H H41A 0.0943 0.7683 0.4783 0.030 Uiso calc R 1 . .
H H41B 0.1789 0.8326 0.5373 0.030 Uiso calc R 1 . .
H H41C 0.0961 0.7617 0.5901 0.030 Uiso calc R 1 . .
C C42 0.1452(2) 0.5404(2) 0.5155(2) 0.0219(7) Uani d . 1 . .
H H42A 0.1006 0.5331 0.5699 0.033 Uiso calc R 1 . .
H H42B 0.1894 0.4781 0.5108 0.033 Uiso calc R 1 . .
H H42C 0.1028 0.5468 0.4586 0.033 Uiso calc R 1 . .
F F1 1.09451(13) 0.54274(14) 0.87757(13) 0.0238(4) Uani d . 1 . .
F F2 0.93924(14) 0.50519(17) 0.91581(15) 0.0390(5) Uani d . 1 . .
F F3 1.00332(15) 0.43955(15) 0.79097(16) 0.0387(5) Uani d . 1 . .
C C1 0.9995(2) 0.5259(2) 0.8438(2) 0.0202(6) Uani d . 1 . .
S S5 0.95244(6) 0.63932(6) 0.77742(6) 0.01722(16) Uani d . 1 . .
O O1 1.02253(19) 0.64635(19) 0.70158(18) 0.0325(6) Uani d . 1 . .
O O2 0.95933(18) 0.72418(18) 0.84446(16) 0.0319(6) Uani d . 1 . .
O O3 0.84886(15) 0.60862(18) 0.75253(16) 0.0268(5) Uani d . 1 . .

loop_
_atom_site_aniso_label
_atom_site_aniso_U_11
_atom_site_aniso_U_22
_atom_site_aniso_U_33
_atom_site_aniso_U_12
_atom_site_aniso_U_13
_atom_site_aniso_U_23
Au1 0.01265(7) 0.01445(7) 0.01452(7) 0.00035(4) -0.00187(5) -0.00070(4)
S1 0.0147(3) 0.0143(3) 0.0151(4) 0.0019(3) -0.0008(3) -0.0025(3)
S2 0.0184(4) 0.0175(3) 0.0142(4) -0.0030(3) -0.0009(3) -0.0036(3)
S3 0.0163(4) 0.0145(3) 0.0142(4) -0.0032(3) -0.0027(3) 0.0017(3)
S4 0.0183(4) 0.0235(4) 0.0142(4) -0.0013(3) -0.0033(3) 0.0026(3)
P1 0.0115(3) 0.0131(3) 0.0103(4) -0.0004(3) -0.0005(3) -0.0008(3)
P2 0.0123(3) 0.0125(3) 0.0110(4) 0.0006(3) 0.0008(3) 0.0003(3)
P3 0.0140(4) 0.0139(3) 0.0117(4) -0.0026(3) -0.0002(3) -0.0004(3)
P4 0.0131(4) 0.0129(4) 0.0129(4) -0.0014(3) 0.0009(3) 0.0009(3)
C11 0.0150(14) 0.0216(15) 0.0146(15) -0.0046(12) -0.0016(12) -0.0025(12)
C12 0.0189(15) 0.0147(14) 0.0155(15) 0.0012(12) -0.0007(12) 0.0027(11)
C21 0.0233(15) 0.0163(15) 0.0163(16) -0.0004(12) 0.0040(13) 0.0026(12)
C22 0.0131(14) 0.0243(16) 0.0184(16) 0.0014(12) -0.0024(12) -0.0010(13)
C31 0.0221(15) 0.0149(15) 0.0217(16) -0.0003(12) 0.0065(13) 0.0006(12)
C32 0.0255(18) 0.0246(18) 0.0138(16) -0.0068(12) -0.0049(14) -0.0019(12)
C41 0.0213(15) 0.0192(16) 0.0189(16) 0.0045(12) 0.0036(13) 0.0019(12)
C42 0.0205(16) 0.0228(16) 0.0225(17) -0.0074(13) 0.0000(13) 0.0009(13)
F1 0.0159(9) 0.0270(10) 0.0282(10) 0.0025(7) -0.0078(8) -0.0023(8)
F2 0.0261(11) 0.0484(13) 0.0425(13) 0.0023(9) 0.0034(9) 0.0292(11)
F3 0.0340(11) 0.0209(10) 0.0605(15) 0.0079(8) -0.0227(10) -0.0133(10)
C1 0.0150(14) 0.0191(15) 0.0263(17) 0.0015(12) -0.0048(13) 0.0015(13)
S5 0.0147(4) 0.0196(4) 0.0174(4) 0.0021(3) 0.0008(3) 0.0052(3)
O1 0.0239(13) 0.0513(17) 0.0226(14) 0.0040(10) 0.0080(11) 0.0127(11)
O2 0.0419(15) 0.0237(13) 0.0302(14) 0.0075(11) -0.0031(11) -0.0039(10)
O3 0.0164(11) 0.0299(13) 0.0339(14) 0.0012(9) -0.0052(10) 0.0097(11)

loop_
_atom_type_symbol
_atom_type_description
_atom_type_scat_dispersion_real
_atom_type_scat_dispersion_imag
_atom_type_scat_source
C C 0.0033 0.0016 'International Tables Vol C Tables 4.2.6.8 and 6.1.1.4'
H H 0.0000 0.0000 'International Tables Vol C Tables 4.2.6.8 and 6.1.1.4'
N N 0.0061 0.0033 'International Tables Vol C Tables 4.2.6.8 and 6.1.1.4'
O O 0.0106 0.0060 'International Tables Vol C Tables 4.2.6.8 and 6.1.1.4'
F F 0.0171 0.0103 'International Tables Vol C Tables 4.2.6.8 and 6.1.1.4'
P P 0.1023 0.0942 'International Tables Vol C Tables 4.2.6.8 and 6.1.1.4'
S S 0.1246 0.1234 'International Tables Vol C Tables 4.2.6.8 and 6.1.1.4'
Au Au -2.0133 8.8022 'International Tables Vol C Tables 4.2.6.8 and 6.1.1.4'

loop_
_geom_angle_atom_site_label_1
_geom_angle_atom_site_label_2
_geom_angle_atom_site_label_3
_geom_angle_site_symmetry_1
_geom_angle_site_symmetry_3
_geom_angle
_geom_angle_publ_flag
S1 Au1 S2 . . 95.59(2) no
S1 Au1 S3 . . 161.49(3) no
S1 Au1 S4 . . 99.84(2) no
S2 Au1 S3 . . 94.99(2) no
S2 Au1 S4 . . 87.73(2) no
S3 Au1 S4 . . 95.71(2) no
P1 S1 Au1 . . 101.88(4) no
P2 S2 Au1 . . 80.28(3) no
P3 S3 Au1 . . 102.65(4) no
P4 S4 Au1 . . 86.97(3) no
S1 P1 P2 . . 109.57(4) no
S2 P2 P1 . . 108.53(4) no
C11 P1 S1 . . 109.42(10) no
C11 P1 P2 . . 109.37(10) no
C12 P1 S1 . . 113.03(10) no
C12 P1 C11 . . 109.26(14) no
C12 P1 P2 . . 106.10(10) no
C21 P2 C22 . . 106.63(14) no
C21 P2 S2 . . 115.78(11) no
C21 P2 P1 . . 104.25(10) no
C22 P2 S2 . . 114.80(11) no
C22 P2 P1 . . 105.92(10) no
S3 P3 P4 . . 109.89(4) no
S4 P4 P3 . . 109.13(5) no
C31 P3 S3 . . 114.25(10) no
C31 P3 C32 . . 108.39(15) no
C31 P3 P4 . . 104.20(10) no
C32 P3 S3 . . 109.38(10) no
C32 P3 P4 . . 110.63(11) no
C41 P4 S4 . . 115.93(11) no
C42 P4 S4 . . 115.23(11) no
C41 P4 P3 . . 103.38(10) no
C41 P4 C42 . . 107.16(16) no
C42 P4 P3 . . 104.80(11) no
P1 C11 H11A . . 109.5 no
P1 C11 H11B . . 109.5 no
H11A C11 H11B . . 109.5 no
P1 C11 H11C . . 109.5 no
H11A C11 H11C . . 109.5 no
H11B C11 H11C . . 109.5 no
P1 C12 H12A . . 109.5 no
P1 C12 H12B . . 109.5 no
H12A C12 H12B . . 109.5 no
P1 C12 H12C . . 109.5 no
H12A C12 H12C . . 109.5 no
H12B C12 H12C . . 109.5 no
P2 C21 H21A . . 109.5 no
P2 C21 H21B . . 109.5 no
H21A C21 H21B . . 109.5 no
P2 C21 H21C . . 109.5 no
H21A C21 H21C . . 109.5 no
H21B C21 H21C . . 109.5 no
P2 C22 H22A . . 109.5 no
P2 C22 H22B . . 109.5 no
H22A C22 H22B . . 109.5 no
P2 C22 H22C . . 109.5 no
H22A C22 H22C . . 109.5 no
H22B C22 H22C . . 109.5 no
P3 C31 H31A . . 109.5 no
P3 C31 H31B . . 109.5 no
H31A C31 H31B . . 109.5 no
P3 C31 H31C . . 109.5 no
H31A C31 H31C . . 109.5 no
H31B C31 H31C . . 109.5 no
P3 C32 H32A . . 109.5 no
P3 C32 H32B . . 109.5 no
H32A C32 H32B . . 109.5 no
P3 C32 H32C . . 109.5 no
H32A C32 H32C . . 109.5 no
H32B C32 H32C . . 109.5 no
P4 C41 H41A . . 109.5 no
P4 C41 H41B . . 109.5 no
H41A C41 H41B . . 109.5 no
P4 C41 H41C . . 109.5 no
H41A C41 H41C . . 109.5 no
H41B C41 H41C . . 109.5 no
P4 C42 H42A . . 109.5 no
P4 C42 H42B . . 109.5 no
H42A C42 H42B . . 109.5 no
P4 C42 H42C . . 109.5 no
H42A C42 H42C . . 109.5 no
H42B C42 H42C . . 109.5 no
F1 C1 F2 . . 107.7(3) no
F1 C1 F3 . . 107.1(2) no
F2 C1 F3 . . 107.6(3) no
F1 C1 S5 . . 111.4(2) no
F2 C1 S5 . . 111.2(2) no
F3 C1 S5 . . 111.6(2) no
O1 S5 O2 . . 115.00(16) no
O1 S5 O3 . . 115.71(15) no
O2 S5 O3 . . 114.47(15) no
O1 S5 C1 . . 103.30(14) no
O2 S5 C1 . . 103.04(15) no
O3 S5 C1 . . 102.80(14) no

loop_
_geom_bond_atom_site_label_1
_geom_bond_atom_site_label_2
_geom_bond_site_symmetry_2
_geom_bond_distance
_geom_bond_publ_flag
Au1 S1 . 2.3099(7) y
Au1 S2 . 3.3939(8) y
Au1 S3 . 2.3044(7) y
Au1 S4 . 3.2472(8) y
S1 P1 . 2.0086(10) no
S2 P2 . 1.9486(10) no
S3 P3 . 2.0110(10) no
S4 P4 . 1.9483(12) no
P1 P2 . 2.2285(10) no
P1 C11 . 1.793(3) no
P1 C12 . 1.786(3) no
P2 C21 . 1.792(3) no
P2 C22 . 1.799(3) no
P3 P4 . 2.2135(11) no
P3 C31 . 1.787(3) no
P3 C32 . 1.793(3) no
P4 C41 . 1.791(3) no
P4 C42 . 1.802(3) no
C11 H11A . 0.9800 no
C11 H11B . 0.9800 no
C11 H11C . 0.9800 no
C12 H12A . 0.9800 no
C12 H12B . 0.9800 no
C12 H12C . 0.9800 no
C21 H21A . 0.9800 no
C21 H21B . 0.9800 no
C21 H21C . 0.9800 no
C22 H22A . 0.9800 no
C22 H22B . 0.9800 no
C22 H22C . 0.9800 no
C31 H31A . 0.9800 no
C31 H31B . 0.9800 no
C31 H31C . 0.9800 no
C32 H32A . 0.9800 no
C32 H32B . 0.9800 no
C32 H32C . 0.9800 no
C41 H41A . 0.9800 no
C41 H41B . 0.9800 no
C41 H41C . 0.9800 no
C42 H42A . 0.9800 no
C42 H42B . 0.9800 no
C42 H42C . 0.9800 no
F1 C1 . 1.338(3) no
F2 C1 . 1.329(4) no
F3 C1 . 1.331(4) no
C1 S5 . 1.823(3) no
S5 O1 . 1.429(2) no
S5 O2 . 1.443(2) no
S5 O3 . 1.443(2) no

loop_
_geom_torsion_atom_site_label_1
_geom_torsion_atom_site_label_2
_geom_torsion_atom_site_label_3
_geom_torsion_atom_site_label_4
_geom_torsion_site_symmetry_1
_geom_torsion_site_symmetry_2
_geom_torsion_site_symmetry_3
_geom_torsion_site_symmetry_4
_geom_torsion
_geom_torsion_publ_flag
S3 Au1 S1 P1 . . . . -134.62(7) no
S4 Au1 S1 P1 . . . . 78.61(4) no
S2 Au1 S1 P1 . . . . -10.05(4) no
S3 Au1 S2 P2 . . . . 136.79(3) no
S1 Au1 S2 P2 . . . . -28.00(4) no
S4 Au1 S2 P2 . . . . -127.67(3) no
S1 Au1 S3 P3 . . . . -163.26(7) no
S4 Au1 S3 P3 . . . . -16.12(4) no
S2 Au1 S3 P3 . . . . 72.08(4) no
S3 Au1 S4 P4 . . . . -18.69(4) no
S1 Au1 S4 P4 . . . . 151.24(3) no
S2 Au1 S4 P4 . . . . -113.48(3) no
Au1 S1 P1 C12 . . . . -74.47(11) no
Au1 S1 P1 C11 . . . . 163.53(10) no
Au1 S1 P1 P2 . . . . 43.62(5) no
Au1 S2 P2 C21 . . . . -64.82(11) no
Au1 S2 P2 C22 . . . . 170.20(11) no
Au1 S2 P2 P1 . . . . 51.93(4) no
C12 P1 P2 C21 . . . . 164.56(14) no
C11 P1 P2 C21 . . . . -77.71(15) no
S1 P1 P2 C21 . . . . 42.23(11) no
C12 P1 P2 C22 . . . . -83.14(15) no
C11 P1 P2 C22 . . . . 34.60(15) no
S1 P1 P2 C22 . . . . 154.53(11) no
C12 P1 P2 S2 . . . . 40.61(11) no
C11 P1 P2 S2 . . . . 158.35(11) no
S1 P1 P2 S2 . . . . -81.71(5) no
Au1 S3 P3 C31 . . . . -69.84(12) no
Au1 S3 P3 C32 . . . . 168.48(12) no
Au1 S3 P3 P4 . . . . 46.85(5) no
Au1 S4 P4 C41 . . . . -72.22(12) no
Au1 S4 P4 C42 . . . . 161.49(12) no
Au1 S4 P4 P3 . . . . 43.95(4) no
C31 P3 P4 C41 . . . . 174.52(15) no
C32 P3 P4 C41 . . . . -69.19(15) no
S3 P3 P4 C41 . . . . 51.70(12) no
C31 P3 P4 C42 . . . . -73.35(15) no
C32 P3 P4 C42 . . . . 42.94(15) no
S3 P3 P4 C42 . . . . 163.82(11) no
C31 P3 P4 S4 . . . . 50.59(11) no
C32 P3 P4 S4 . . . . 166.88(11) no
S3 P3 P4 S4 . . . . -72.24(6) no
F2 C1 S5 O1 . . . . -177.2(2) no
F3 C1 S5 O1 . . . . -57.0(2) no
F1 C1 S5 O1 . . . . 62.7(2) no
F2 C1 S5 O3 . . . . -56.5(3) no
F3 C1 S5 O3 . . . . 63.7(2) no
F1 C1 S5 O3 . . . . -176.6(2) no
F2 C1 S5 O2 . . . . 62.7(3) no
F3 C1 S5 O2 . . . . -177.1(2) no
F1 C1 S5 O2 . . . . -57.4(2) no
